data_2229357
loop_
_publ_author_name
'Berrah, Fadila'
'Ouakkaf, Amira'
'Bouacida, Sofiane'
'Roisnel, Thierry'

_publ_section_title
;
 Bis(2-amino-3-carboxypyrazin-1-ium) sulfate dihydrate
;
_journal_coeditor_code DN2656
_journal_issue 3
_journal_name_full 'Acta Crystallographica Section E'
_journal_page_first o677
_journal_page_last o678
_journal_paper_doi 10.1107/S1600536811005824
_journal_volume 67
_journal_year 2011
_chemical_formula_iupac '2C5 H6 N3 O2 +, S O4 2-, 2H2 O'
_chemical_formula_moiety '2(C5 H6 N3 O2 +), O4 S 2-, 2(H2 O)'
_chemical_formula_structural '2(C5 H6 N3 O2), O4 S, 2(H2 O)'
_chemical_formula_sum 'C10 H16 N6 O10 S'
_chemical_formula_weight 412.36
_chemical_name_common 'Bis (2-Amino-3-carboxypyrazin-1-ium) sulfate dihydrate.'
_chemical_name_systematic
;
Bis(2-amino-3-carboxypyrazin-1-ium) sulfate dihydrate
;
_space_group_crystal_system monoclinic
_space_group_IT_number 14
_space_group_name_Hall '-P 2yab'
_space_group_name_H-M_alt 'P 1 21/a 1'
_symmetry_space_group_name_Hall '-P 2yab'
_symmetry_space_group_name_H-M 'P 1 21/a 1'
_atom_sites_solution_hydrogens geom
_atom_sites_solution_primary direct
_atom_sites_solution_secondary difmap
_cell_angle_alpha 90
_cell_angle_beta 109.299(2)
_cell_angle_gamma 90
_cell_formula_units_Z 4
_cell_length_a 7.7214(4)
_cell_length_b 20.7043(14)
_cell_length_c 10.6398(7)
_cell_measurement_reflns_used 5179
_cell_measurement_temperature 150(2)
_cell_measurement_theta_max 27.5
_cell_measurement_theta_min 2.83
_cell_volume 1605.36(17)
_computing_cell_refinement 'SAINT (Bruker, 2001)'
_computing_data_collection 'APEX2 (Bruker,2001)'
_computing_data_reduction 'SAINT (Bruker, 2001)'
_computing_molecular_graphics 'ORTEP-3 for Windows (Farrugia, 1997) and DIAMOND (Brandenburg & Berndt, 2001)'
_computing_publication_material 'WinGX (Farrugia, 1999)'
_computing_structure_refinement 'SHELXL97 (Sheldrick,2008)'
_computing_structure_solution 'SIR2002 (Burla <i>et al.</i>, 2003)'
_diffrn_ambient_temperature 150(2)
_diffrn_measured_fraction_theta_full 0.991
_diffrn_measured_fraction_theta_max 0.991
_diffrn_measurement_device_type 'Bruker APEXII'
_diffrn_measurement_method 'CCD rotation images, thin slices'
_diffrn_radiation_monochromator graphite
_diffrn_radiation_type MoK\a
_diffrn_radiation_wavelength 0.71073
_diffrn_reflns_av_R_equivalents 0.0386
_diffrn_reflns_limit_h_max 9
_diffrn_reflns_limit_h_min -8
_diffrn_reflns_limit_k_max 26
_diffrn_reflns_limit_k_min -26
_diffrn_reflns_limit_l_max 13
_diffrn_reflns_limit_l_min -13
_diffrn_reflns_number 13466
_diffrn_reflns_theta_full 27.57
_diffrn_reflns_theta_max 27.57
_diffrn_reflns_theta_min 2.25
_exptl_absorpt_coefficient_mu 0.274
_exptl_absorpt_correction_T_max 0.960
_exptl_absorpt_correction_T_min 0.708
_exptl_absorpt_correction_type multi-scan
_exptl_absorpt_process_details '(SADABS; Sheldrick, 2002)'
_exptl_crystal_colour Yellow
_exptl_crystal_density_diffrn 1.706
_exptl_crystal_density_method 'not measured'
_exptl_crystal_description prism
_exptl_crystal_F_000 856
_exptl_crystal_size_max 0.55
_exptl_crystal_size_mid 0.36
_exptl_crystal_size_min 0.15
_refine_diff_density_max 0.47
_refine_diff_density_min -0.481
_refine_ls_extinction_method none
_refine_ls_goodness_of_fit_ref 1.027
_refine_ls_hydrogen_treatment constr
_refine_ls_matrix_type full
_refine_ls_number_parameters 246
_refine_ls_number_reflns 3675
_refine_ls_number_restraints 0
_refine_ls_restrained_S_all 1.027
_refine_ls_R_factor_all 0.0423
_refine_ls_R_factor_gt 0.0353
_refine_ls_shift/su_max 0.001
_refine_ls_shift/su_mean 0
_refine_ls_structure_factor_coef Fsqd
_refine_ls_weighting_details 'calc w=1/[\s^2^(Fo^2^)+(0.0491P)^2^+0.7394P] where P=(Fo^2^+2Fc^2^)/3'
_refine_ls_weighting_scheme calc
_refine_ls_wR_factor_gt 0.092
_refine_ls_wR_factor_ref 0.0963
_reflns_number_gt 3146
_reflns_number_total 3675
_reflns_threshold_expression I>2\s(I)
_cod_data_source_file dn2656.cif
_cod_data_source_block I
_cod_database_code 2229357
_cod_database_fobs_code 2229357

loop_
_space_group_symop_operation_xyz
'x, y, z'
'-x+1/2, y+1/2, -z'
'-x, -y, -z'
'x-1/2, -y-1/2, z'

loop_
_atom_site_type_symbol
_atom_site_label
_atom_site_fract_x
_atom_site_fract_y
_atom_site_fract_z
_atom_site_U_iso_or_equiv
_atom_site_adp_type
_atom_site_calc_flag
_atom_site_refinement_flags
_atom_site_occupancy
_atom_site_disorder_assembly
_atom_site_disorder_group
O O5A 0.17659(16) 0.04617(6) 0.03501(11) 0.0221(3) Uani d . 1 . .
H H5A 0.1515 0.0732 -0.0273 0.033 Uiso calc R 1 . .
O O6A 0.03846(18) 0.11842(6) 0.12557(11) 0.0258(3) Uani d . 1 . .
N N1A 0.0567(2) 0.10587(7) 0.37979(13) 0.0231(3) Uani d . 1 . .
H H1A1 0.0399 0.1167 0.4549 0.028 Uiso calc R 1 . .
H H1A2 0.0122 0.1303 0.3087 0.028 Uiso calc R 1 . .
N N2A 0.21592(19) 0.01604(6) 0.48490(13) 0.0195(3) Uani d . 1 . .
H H2A 0.1989 0.0288 0.5588 0.023 Uiso calc R 1 . .
N N3A 0.27826(19) -0.02410(6) 0.25952(13) 0.0194(3) Uani d . 1 . .
C C1A 0.1266(2) 0.06905(7) 0.13275(15) 0.0185(3) Uani d . 1 . .
C C2A 0.1875(2) 0.02980(7) 0.25829(15) 0.0177(3) Uani d . 1 . .
C C3A 0.1485(2) 0.05305(7) 0.37379(15) 0.0183(3) Uani d . 1 . .
C C4A 0.3079(2) -0.03946(8) 0.48622(16) 0.0207(3) Uani d . 1 . .
H H4A 0.3518 -0.0644 0.5654 0.025 Uiso calc R 1 . .
C C5A 0.3374(2) -0.05941(8) 0.37264(16) 0.0214(3) Uani d . 1 . .
H H5C 0.4006 -0.0988 0.3731 0.026 Uiso calc R 1 . .
O O5B -0.03794(19) 0.32977(6) 1.37046(12) 0.0273(3) Uani d . 1 . .
H H5B -0.0768 0.3055 1.4185 0.041 Uiso calc R 1 . .
O O6B -0.03786(17) 0.23824(5) 1.25812(11) 0.0241(3) Uani d . 1 . .
N N1B 0.0619(2) 0.24559(7) 1.03668(14) 0.0238(3) Uani d . 1 . .
H H1B1 0.0821 0.2313 0.9649 0.029 Uiso calc R 1 . .
H H1B2 0.0315 0.2184 1.0895 0.029 Uiso calc R 1 . .
N N2B 0.12393(19) 0.34886(7) 0.98346(13) 0.0205(3) Uani d . 1 . .
H H2B 0.1422 0.3332 0.912 0.025 Uiso calc R 1 . .
N N3B 0.07073(19) 0.39911(6) 1.20349(13) 0.0206(3) Uani d . 1 . .
C C1B -0.0126(2) 0.29617(8) 1.27448(15) 0.0196(3) Uani d . 1 . .
C C2B 0.0482(2) 0.33663(7) 1.17934(14) 0.0178(3) Uani d . 1 . .
C C3B 0.0773(2) 0.30786(8) 1.06522(15) 0.0187(3) Uani d . 1 . .
C C4B 0.1438(2) 0.41269(8) 1.00633(16) 0.0227(3) Uani d . 1 . .
H H4B 0.1752 0.4403 0.9458 0.027 Uiso calc R 1 . .
C C5B 0.1180(2) 0.43737(8) 1.11810(16) 0.0233(3) Uani d . 1 . .
H H5D 0.1338 0.4824 1.1357 0.028 Uiso calc R 1 . .
S S1 0.15317(5) 0.131125(18) 0.73117(4) 0.01813(11) Uani d . 1 . .
O O1 0.2146(2) 0.06509(6) 0.71883(12) 0.0337(3) Uani d . 1 . .
O O2 0.09536(18) 0.13565(6) 0.85065(12) 0.0262(3) Uani d . 1 . .
O O3 0.30149(17) 0.17773(7) 0.74478(12) 0.0306(3) Uani d . 1 . .
O O4 -0.00482(16) 0.14708(6) 0.61180(11) 0.0236(3) Uani d . 1 . .
O O1W 0.23309(17) 0.30737(6) 0.78406(12) 0.0262(3) Uani d . 1 . .
H H1W 0.2465 0.2676 0.7697 0.039 Uiso d R 1 . .
H H2W 0.3352 0.3253 0.7903 0.039 Uiso d R 1 . .
O O2W -0.15818(19) 0.26453(6) 1.52193(12) 0.0296(3) Uani d . 1 . .
H H3W -0.1068 0.2285 1.5511 0.044 Uiso d R 1 . .
H H4W -0.1653 0.2863 1.5886 0.044 Uiso d R 1 . .

loop_
_atom_site_aniso_label
_atom_site_aniso_U_11
_atom_site_aniso_U_22
_atom_site_aniso_U_33
_atom_site_aniso_U_12
_atom_site_aniso_U_13
_atom_site_aniso_U_23
O5A 0.0332(7) 0.0213(6) 0.0140(5) 0.0044(5) 0.0109(5) 0.0030(4)
O6A 0.0400(7) 0.0206(6) 0.0184(6) 0.0076(5) 0.0115(5) 0.0036(4)
N1A 0.0340(8) 0.0227(7) 0.0140(6) 0.0063(6) 0.0100(6) 0.0012(5)
N2A 0.0269(7) 0.0193(6) 0.0128(6) -0.0002(5) 0.0072(5) 0.0001(5)
N3A 0.0253(7) 0.0168(6) 0.0158(6) -0.0013(5) 0.0063(5) -0.0003(5)
C1A 0.0232(8) 0.0172(7) 0.0153(7) -0.0026(6) 0.0065(6) -0.0007(6)
C2A 0.0225(8) 0.0159(7) 0.0154(7) -0.0020(6) 0.0072(6) -0.0008(6)
C3A 0.0229(8) 0.0175(7) 0.0144(7) -0.0027(6) 0.0062(6) -0.0007(6)
C4A 0.0259(8) 0.0177(7) 0.0168(7) -0.0016(6) 0.0048(6) 0.0035(6)
C5A 0.0279(9) 0.0163(7) 0.0186(7) 0.0011(6) 0.0056(6) 0.0000(6)
O5B 0.0480(8) 0.0198(6) 0.0201(6) -0.0009(5) 0.0194(5) -0.0004(5)
O6B 0.0355(7) 0.0185(6) 0.0193(6) -0.0015(5) 0.0104(5) 0.0003(4)
N1B 0.0372(8) 0.0188(7) 0.0167(6) -0.0035(6) 0.0105(6) -0.0037(5)
N2B 0.0267(7) 0.0221(7) 0.0128(6) -0.0027(5) 0.0069(5) -0.0024(5)
N3B 0.0267(7) 0.0172(6) 0.0167(6) 0.0005(5) 0.0056(5) -0.0008(5)
C1B 0.0231(8) 0.0198(8) 0.0141(7) 0.0019(6) 0.0039(6) 0.0008(6)
C2B 0.0216(8) 0.0173(7) 0.0127(7) 0.0005(6) 0.0033(6) 0.0001(5)
C3B 0.0203(8) 0.0194(7) 0.0142(7) -0.0010(6) 0.0029(6) -0.0014(6)
C4B 0.0276(9) 0.0201(8) 0.0195(7) -0.0035(6) 0.0068(6) 0.0020(6)
C5B 0.0324(9) 0.0177(7) 0.0193(7) -0.0019(6) 0.0077(7) 0.0004(6)
S1 0.0259(2) 0.01758(19) 0.01276(18) 0.00290(14) 0.00883(15) 0.00224(13)
O1 0.0605(9) 0.0245(6) 0.0186(6) 0.0188(6) 0.0163(6) 0.0047(5)
O2 0.0429(7) 0.0230(6) 0.0193(6) 0.0051(5) 0.0192(5) 0.0035(5)
O3 0.0291(7) 0.0384(7) 0.0238(6) -0.0067(5) 0.0080(5) 0.0029(5)
O4 0.0266(6) 0.0246(6) 0.0179(6) 0.0031(5) 0.0049(5) 0.0017(4)
O1W 0.0294(6) 0.0273(6) 0.0252(6) -0.0009(5) 0.0136(5) -0.0005(5)
O2W 0.0460(8) 0.0244(6) 0.0229(6) 0.0086(5) 0.0174(6) 0.0061(5)

loop_
_atom_type_symbol
_atom_type_description
_atom_type_scat_dispersion_real
_atom_type_scat_dispersion_imag
_atom_type_scat_source
C C 0.0033 0.0016 'International Tables Vol C Tables 4.2.6.8 and 6.1.1.4'
H H 0 0 'International Tables Vol C Tables 4.2.6.8 and 6.1.1.4'
N N 0.0061 0.0033 'International Tables Vol C Tables 4.2.6.8 and 6.1.1.4'
O O 0.0106 0.006 'International Tables Vol C Tables 4.2.6.8 and 6.1.1.4'
S S 0.1246 0.1234 'International Tables Vol C Tables 4.2.6.8 and 6.1.1.4'

loop_
_geom_angle_atom_site_label_1
_geom_angle_atom_site_label_2
_geom_angle_atom_site_label_3
_geom_angle_site_symmetry_1
_geom_angle_site_symmetry_3
_geom_angle
_geom_angle_publ_flag
C1A O5A H5A . . 109.5 ?
C3A N1A H1A1 . . 120 ?
C3A N1A H1A2 . . 120 ?
H1A1 N1A H1A2 . . 120 ?
C4A N2A C3A . . 122.57(14) ?
C4A N2A H2A . . 118.7 ?
C3A N2A H2A . . 118.7 ?
C2A N3A C5A . . 119.32(14) ?
O6A C1A O5A . . 123.99(14) ?
O6A C1A C2A . . 121.03(14) ?
O5A C1A C2A . . 114.98(13) ?
N3A C2A C3A . . 122.39(14) ?
N3A C2A C1A . . 118.54(14) ?
C3A C2A C1A . . 119.06(14) ?
N1A C3A N2A . . 118.94(14) ?
N1A C3A C2A . . 125.91(14) ?
N2A C3A C2A . . 115.15(14) ?
N2A C4A C5A . . 119.33(14) ?
N2A C4A H4A . . 120.3 ?
C5A C4A H4A . . 120.3 ?
N3A C5A C4A . . 121.21(15) ?
N3A C5A H5C . . 119.4 ?
C4A C5A H5C . . 119.4 ?
C1B O5B H5B . . 109.5 ?
C3B N1B H1B1 . . 120 ?
C3B N1B H1B2 . . 120 ?
H1B1 N1B H1B2 . . 120 ?
C4B N2B C3B . . 122.81(14) ?
C4B N2B H2B . . 118.6 ?
C3B N2B H2B . . 118.6 ?
C2B N3B C5B . . 119.63(14) ?
O6B C1B O5B . . 125.38(15) ?
O6B C1B C2B . . 121.55(14) ?
O5B C1B C2B . . 113.05(14) ?
N3B C2B C3B . . 121.62(14) ?
N3B C2B C1B . . 117.76(14) ?
C3B C2B C1B . . 120.62(14) ?
N1B C3B N2B . . 119.31(15) ?
N1B C3B C2B . . 124.91(15) ?
N2B C3B C2B . . 115.78(14) ?
N2B C4B C5B . . 118.98(15) ?
N2B C4B H4B . . 120.5 ?
C5B C4B H4B . . 120.5 ?
N3B C5B C4B . . 121.17(15) ?
N3B C5B H5D . . 119.4 ?
C4B C5B H5D . . 119.4 ?
O1 S1 O3 . . 110.91(9) ?
O1 S1 O4 . . 109.31(7) ?
O3 S1 O4 . . 109.46(7) ?
O1 S1 O2 . . 109.47(7) ?
O3 S1 O2 . . 108.66(7) ?
O4 S1 O2 . . 109.00(7) ?
H1W O1W H2W . . 105.7 ?
H3W O2W H4W . . 108 ?

loop_
_geom_bond_atom_site_label_1
_geom_bond_atom_site_label_2
_geom_bond_site_symmetry_2
_geom_bond_distance
_geom_bond_publ_flag
O5A C1A . 1.3116(19) ?
O5A H5A . 0.84 ?
O6A C1A . 1.216(2) ?
N1A C3A . 1.316(2) ?
N1A H1A1 . 0.88 ?
N1A H1A2 . 0.88 ?
N2A C4A . 1.349(2) ?
N2A C3A . 1.360(2) ?
N2A H2A . 0.88 ?
N3A C2A . 1.315(2) ?
N3A C5A . 1.352(2) ?
C1A C2A . 1.500(2) ?
C2A C3A . 1.442(2) ?
C4A C5A . 1.365(2) ?
C4A H4A . 0.95 ?
C5A H5C . 0.95 ?
O5B C1B . 1.3028(19) ?
O5B H5B . 0.84 ?
O6B C1B . 1.218(2) ?
N1B C3B . 1.321(2) ?
N1B H1B1 . 0.88 ?
N1B H1B2 . 0.88 ?
N2B C4B . 1.343(2) ?
N2B C3B . 1.347(2) ?
N2B H2B . 0.88 ?
N3B C2B . 1.319(2) ?
N3B C5B . 1.344(2) ?
C1B C2B . 1.503(2) ?
C2B C3B . 1.435(2) ?
C4B C5B . 1.368(2) ?
C4B H4B . 0.95 ?
C5B H5D . 0.95 ?
S1 O1 . 1.4670(12) ?
S1 O3 . 1.4677(13) ?
S1 O4 . 1.4786(12) ?
S1 O2 . 1.4831(12) ?
O1W H1W . 0.8491 ?
O1W H2W . 0.8542 ?
O2W H3W . 0.8543 ?
O2W H4W . 0.8582 ?

loop_
_geom_hbond_atom_site_label_D
_geom_hbond_atom_site_label_H
_geom_hbond_atom_site_label_A
_geom_hbond_site_symmetry_A
_geom_hbond_distance_DH
_geom_hbond_distance_HA
_geom_hbond_distance_DA
_geom_hbond_angle_DHA
_geom_hbond_publ_flag
N1A H1A1 O4 . 0.88 1.92 2.7970(18) 175.3 yes
N1A H1A2 O6A . 0.88 2.04 2.6741(18) 128.1 yes
N1A H1A2 O6B 1_554 0.88 2.30 3.0158(18) 138.4 yes
N2A H2A O1 . 0.88 1.83 2.6915(18) 166.5 yes
N1B H1B1 O2 . 0.88 2.34 3.0827(18) 141.8 yes
N1B H1B2 O6B . 0.88 2.08 2.7144(19) 128.7 yes
N1B H1B2 O6A 1_556 0.88 2.10 2.8237(18) 138.6 yes
N2B H2B O1W . 0.88 1.81 2.6705(18) 166.8 yes
O5B H5B O2W . 0.84 1.67 2.5046(17) 173.7 yes
O5A H5A O2 1_554 0.84 1.78 2.6192(16) 174.9 yes
O1W H1W O3 . 0.85 1.95 2.7934(19) 174.7 yes
O1W H2W O2 4_665 0.85 2.06 2.8996(18) 167 yes
O1W H2W O4 4_665 0.85 2.65 3.2856(17) 132.5 yes
O2W H3W O4 1_556 0.85 1.88 2.7351(17) 177.2 yes
O2W H4W O3 4_566 0.86 1.91 2.7633(17) 170.5 yes
C4A H4A O5B 2_547 0.95 2.58 3.320(2) 134.4 ?
C4A H4A N3B 2_547 0.95 2.45 3.369(2) 162.7 ?
C4B H4B O5A 2_556 0.95 2.45 3.187(2) 134.3 ?
C4B H4B N3A 2_556 0.95 2.44 3.347(2) 159 ?
C5A H5C O1W 2_546 0.95 2.55 3.175(2) 123.7 ?
C5B H5D O1 2_557 0.95 2.35 3.192(2) 148.1 ?

loop_
_geom_torsion_atom_site_label_1
_geom_torsion_atom_site_label_2
_geom_torsion_atom_site_label_3
_geom_torsion_atom_site_label_4
_geom_torsion_site_symmetry_1
_geom_torsion_site_symmetry_2
_geom_torsion_site_symmetry_3
_geom_torsion_site_symmetry_4
_geom_torsion
_geom_torsion_publ_flag
C5A N3A C2A C3A . . . . 0.1(2) ?
C5A N3A C2A C1A . . . . 178.70(14) ?
O6A C1A C2A N3A . . . . 178.18(15) ?
O5A C1A C2A N3A . . . . -2.2(2) ?
O6A C1A C2A C3A . . . . -3.2(2) ?
O5A C1A C2A C3A . . . . 176.41(14) ?
C4A N2A C3A N1A . . . . 178.56(15) ?
C4A N2A C3A C2A . . . . -1.9(2) ?
N3A C2A C3A N1A . . . . -179.04(16) ?
C1A C2A C3A N1A . . . . 2.4(2) ?
N3A C2A C3A N2A . . . . 1.5(2) ?
C1A C2A C3A N2A . . . . -177.09(13) ?
C3A N2A C4A C5A . . . . 0.8(2) ?
C2A N3A C5A C4A . . . . -1.4(2) ?
N2A C4A C5A N3A . . . . 0.9(2) ?
C5B N3B C2B C3B . . . . 1.6(2) ?
C5B N3B C2B C1B . . . . -177.43(14) ?
O6B C1B C2B N3B . . . . 179.35(15) ?
O5B C1B C2B N3B . . . . 0.9(2) ?
O6B C1B C2B C3B . . . . 0.3(2) ?
O5B C1B C2B C3B . . . . -178.12(14) ?
C4B N2B C3B N1B . . . . -179.42(15) ?
C4B N2B C3B C2B . . . . 0.5(2) ?
N3B C2B C3B N1B . . . . 178.17(15) ?
C1B C2B C3B N1B . . . . -2.9(2) ?
N3B C2B C3B N2B . . . . -1.7(2) ?
C1B C2B C3B N2B . . . . 177.27(14) ?
C3B N2B C4B C5B . . . . 0.8(2) ?
C2B N3B C5B C4B . . . . -0.2(3) ?
N2B C4B C5B N3B . . . . -1.0(3) ?
